data_2311181
loop_
_publ_author_name
'Thornton, Megan T.'
'Healy, Peter C.'
'Henderson, Luke C.'

_publ_section_title
;
 3-Benzhydryl-1,3,4-thia-diazole-2(3H)-thione.
;
_journal_coeditor_code TK5245
_journal_issue 'Pt 9'
_journal_name_full 'Acta crystallographica. Section E, Structure reports online'
_journal_page_first o1407
_journal_paper_doi 10.1107/S1600536813021867
_journal_volume 69
_journal_year 2013
_chemical_formula_iupac 'C15 H12 N2 S2'
_chemical_formula_moiety 'C15 H12 N2 S2'
_chemical_formula_sum 'C15 H12 N2 S2'
_chemical_formula_weight 284.41
_chemical_name_systematic
;
3-Benzhydryl-1,3,4-thiadiazole-2(3<i>H</i>)-thione
;
_space_group_IT_number 14
_space_group_name_Hall '-P 2yn'
_space_group_name_H-M_alt 'P 1 21/n 1'
_symmetry_cell_setting monoclinic
_symmetry_space_group_name_Hall '-P 2yn'
_symmetry_space_group_name_H-M 'P 1 21/n 1'
_atom_sites_solution_hydrogens geom
_atom_sites_solution_primary direct
_atom_sites_solution_secondary difmap
_cell_angle_alpha 90
_cell_angle_beta 108.546(5)
_cell_angle_gamma 90
_cell_formula_units_Z 4
_cell_length_a 9.1198(4)
_cell_length_b 15.4226(5)
_cell_length_c 10.7584(4)
_cell_measurement_reflns_used 2095
_cell_measurement_temperature 223
_cell_measurement_theta_max 30.4231
_cell_measurement_theta_min 3.3052
_cell_volume 1434.60(10)
_computing_cell_refinement 'CrysAlis PRO (Agilent, 2012)'
_computing_data_collection 'CrysAlis PRO (Agilent, 2012)'
_computing_data_reduction 'CrysAlis PRO (Agilent, 2012)'
_computing_molecular_graphics 'ORTEP-3 for Windows (Farrugia, 2012)'
_computing_publication_material 'PLATON (Spek, 2009)'
_computing_structure_refinement
;
TeXSan (Molecular Structure Corporation, 2001) and
SHELXL97 (Sheldrick, 2008)
;
_computing_structure_solution
;
TeXsan (Molecular Structure Corporation, 2001) and
SIR97 (Altomare <i>et al.</i>, 1999)
;
_diffrn_ambient_temperature 223
_diffrn_detector_area_resol_mean 16.0774
_diffrn_measured_fraction_theta_full 0.998
_diffrn_measured_fraction_theta_max 0.998
_diffrn_measurement_device_type 'Oxford-Diffraction GEMINI S Ultra'
_diffrn_measurement_method '\w and \f'
_diffrn_radiation_monochromator graphite
_diffrn_radiation_source 'Enhance (Mo) X-ray Source'
_diffrn_radiation_type MoK\a
_diffrn_radiation_wavelength 0.71070
_diffrn_reflns_av_R_equivalents 0.0234
_diffrn_reflns_av_sigmaI/netI 0.0314
_diffrn_reflns_limit_h_max 10
_diffrn_reflns_limit_h_min -9
_diffrn_reflns_limit_k_max 18
_diffrn_reflns_limit_k_min -15
_diffrn_reflns_limit_l_max 8
_diffrn_reflns_limit_l_min -12
_diffrn_reflns_number 5244
_diffrn_reflns_reduction_process
;
;
_diffrn_reflns_theta_full 24.99
_diffrn_reflns_theta_max 24.99
_diffrn_reflns_theta_min 3.31
_diffrn_standards_decay_% 0
_diffrn_standards_number 0
_exptl_absorpt_coefficient_mu 0.358
_exptl_absorpt_correction_T_max 0.938
_exptl_absorpt_correction_T_min 0.859
_exptl_absorpt_correction_type multi-scan
_exptl_absorpt_process_details
;
(CrysAlis PRO; Agilent, 2012)
;
_exptl_crystal_colour colourless
_exptl_crystal_density_diffrn 1.317
_exptl_crystal_density_method 'not measured'
_exptl_crystal_description block
_exptl_crystal_F_000 592
_exptl_crystal_size_max 0.440
_exptl_crystal_size_mid 0.290
_exptl_crystal_size_min 0.180
_refine_diff_density_max 0.242
_refine_diff_density_min -0.525
_refine_ls_extinction_method none
_refine_ls_goodness_of_fit_ref 1.134
_refine_ls_hydrogen_treatment constr
_refine_ls_matrix_type full
_refine_ls_number_parameters 172
_refine_ls_number_reflns 2524
_refine_ls_number_restraints 0
_refine_ls_restrained_S_all 1.134
_refine_ls_R_factor_all 0.0526
_refine_ls_R_factor_gt 0.0433
_refine_ls_shift/su_max 0.001
_refine_ls_shift/su_mean 0.000
_refine_ls_structure_factor_coef Fsqd
_refine_ls_weighting_details 'calc w=1/[\s^2^(Fo^2^)+(0.0518P)^2^+0.4906P] where P=(Fo^2^+2Fc^2^)/3'
_refine_ls_weighting_scheme calc
_refine_ls_wR_factor_gt 0.1031
_refine_ls_wR_factor_ref 0.1079
_reflns_number_gt 2144
_reflns_number_total 2524
_reflns_threshold_expression I>2\s(I)
_cod_data_source_file tk5245sup1.cif
_cod_data_source_block I
_cod_original_sg_symbol_H-M 'P 21/n'
_cod_database_code 2311181

loop_
_symmetry_equiv_pos_site_id
_symmetry_equiv_pos_as_xyz
1 x,y,z
2 1/2-x,1/2+y,1/2-z
3 -x,-y,-z
4 1/2+x,1/2-y,1/2+z

loop_
_atom_site_aniso_label
_atom_site_aniso_U_11
_atom_site_aniso_U_22
_atom_site_aniso_U_33
_atom_site_aniso_U_12
_atom_site_aniso_U_13
_atom_site_aniso_U_23
S1 0.0499(4) 0.0387(4) 0.0422(4) 0.0092(3) 0.0090(3) -0.0159(3)
S2 0.0313(3) 0.0448(4) 0.0473(4) 0.0123(3) -0.0008(3) -0.0057(3)
N3 0.0253(9) 0.0241(9) 0.0232(9) 0.0009(7) 0.0035(7) -0.0041(7)
N4 0.0382(11) 0.0352(10) 0.0241(10) 0.0063(8) -0.0033(8) -0.0048(8)
C1 0.0250(10) 0.0234(10) 0.0218(10) 0.0005(8) 0.0036(8) -0.0037(8)
C2 0.0291(11) 0.0247(11) 0.0327(12) 0.0003(8) 0.0109(10) -0.0023(9)
C5 0.0474(15) 0.0391(13) 0.0294(13) 0.0047(11) 0.0009(11) -0.0089(10)
C11 0.0200(10) 0.0256(11) 0.0305(11) 0.0015(8) 0.0063(9) -0.0012(8)
C12 0.0386(13) 0.0395(13) 0.0384(13) -0.0091(11) 0.0119(11) -0.0108(11)
C13 0.0440(15) 0.0361(14) 0.0647(18) -0.0127(11) 0.0120(13) -0.0172(13)
C14 0.0388(14) 0.0298(13) 0.081(2) -0.0030(11) 0.0184(14) 0.0075(13)
C15 0.0426(15) 0.0446(15) 0.0529(16) 0.0011(11) 0.0171(13) 0.0166(12)
C16 0.0327(12) 0.0386(13) 0.0352(13) -0.0014(10) 0.0094(10) 0.0007(10)
C21 0.0246(10) 0.0249(10) 0.0197(10) -0.0011(8) 0.0040(8) -0.0044(8)
C22 0.0337(12) 0.0317(12) 0.0267(12) 0.0004(9) 0.0076(10) 0.0053(9)
C23 0.0338(13) 0.0442(13) 0.0314(12) -0.0069(10) 0.0120(10) 0.0030(10)
C24 0.0269(12) 0.0476(14) 0.0356(13) -0.0003(10) 0.0108(10) -0.0067(11)
C25 0.0327(12) 0.0303(12) 0.0441(14) 0.0061(10) 0.0096(10) -0.0025(10)
C26 0.0289(12) 0.0259(11) 0.0377(12) 0.0000(9) 0.0110(10) 0.0003(9)

loop_
_atom_site_type_symbol
_atom_site_label
_atom_site_fract_x
_atom_site_fract_y
_atom_site_fract_z
_atom_site_U_iso_or_equiv
_atom_site_thermal_displace_type
_atom_site_occupancy
S S1 0.14225(8) 0.60316(4) 0.93721(6) 0.0449(2) Uani 1.000
S S2 -0.07408(7) 0.55846(4) 0.66718(7) 0.0443(2) Uani 1.000
N N3 0.18984(19) 0.47793(10) 0.80719(16) 0.0252(5) Uani 1.000
N N4 0.3130(2) 0.47539(12) 0.92075(18) 0.0356(6) Uani 1.000
C C1 0.1813(2) 0.41149(13) 0.70617(19) 0.0243(6) Uani 1.000
C C2 0.0829(2) 0.54127(13) 0.7940(2) 0.0286(7) Uani 1.000
C C5 0.3017(3) 0.53775(16) 0.9967(2) 0.0413(8) Uani 1.000
C C11 0.0918(2) 0.33159(13) 0.7227(2) 0.0258(6) Uani 1.000
C C12 0.0312(3) 0.27892(15) 0.6142(2) 0.0389(8) Uani 1.000
C C13 -0.0465(3) 0.20345(16) 0.6232(3) 0.0495(9) Uani 1.000
C C14 -0.0660(3) 0.18047(15) 0.7410(3) 0.0500(9) Uani 1.000
C C15 -0.0069(3) 0.23250(17) 0.8493(3) 0.0463(9) Uani 1.000
C C16 0.0723(3) 0.30800(15) 0.8406(2) 0.0358(7) Uani 1.000
C C21 0.3436(2) 0.39221(12) 0.70245(19) 0.0238(6) Uani 1.000
C C22 0.4181(3) 0.45525(14) 0.6523(2) 0.0312(7) Uani 1.000
C C23 0.5672(3) 0.44091(15) 0.6484(2) 0.0361(7) Uani 1.000
C C24 0.6424(3) 0.36380(16) 0.6942(2) 0.0365(8) Uani 1.000
C C25 0.5692(3) 0.30087(14) 0.7442(2) 0.0363(7) Uani 1.000
C C26 0.4200(2) 0.31507(13) 0.7485(2) 0.0307(7) Uani 1.000
H H1 0.12570 0.43650 0.62400 0.0290 Uiso 1.000
H H5 0.37650 0.54700 1.08020 0.0500 Uiso 1.000
H H12 0.04310 0.29490 0.53260 0.0470 Uiso 1.000
H H13 -0.08640 0.16740 0.54840 0.0590 Uiso 1.000
H H14 -0.12000 0.12890 0.74730 0.0600 Uiso 1.000
H H15 -0.02040 0.21670 0.93030 0.0560 Uiso 1.000
H H16 0.11320 0.34360 0.91580 0.0430 Uiso 1.000
H H22 0.36700 0.50830 0.62050 0.0370 Uiso 1.000
H H23 0.61760 0.48430 0.61410 0.0430 Uiso 1.000
H H24 0.74410 0.35420 0.69130 0.0440 Uiso 1.000
H H25 0.62060 0.24780 0.77560 0.0440 Uiso 1.000
H H26 0.37010 0.27160 0.78330 0.0370 Uiso 1.000

loop_
_atom_type_symbol
_atom_type_description
_atom_type_scat_dispersion_real
_atom_type_scat_dispersion_imag
_atom_type_scat_source
S S 0.1246 0.1234 'International Tables Vol C Tables 4.2.6.8 and 6.1.1.4'
N N 0.0061 0.0033 'International Tables Vol C Tables 4.2.6.8 and 6.1.1.4'
H H 0.0000 0.0000 'International Tables Vol C Tables 4.2.6.8 and 6.1.1.4'
C C 0.0033 0.0016 'International Tables Vol C Tables 4.2.6.8 and 6.1.1.4'

loop_
_geom_angle_atom_site_label_1
_geom_angle_atom_site_label_2
_geom_angle_atom_site_label_3
_geom_angle
_geom_angle_publ_flag
C2 S1 C5 89.76(10) no
N4 N3 C1 118.15(16) no
N4 N3 C2 118.15(16) no
C1 N3 C2 123.70(17) no
N3 N4 C5 109.62(19) no
N3 C1 C11 112.39(16) no
N3 C1 C21 109.30(16) no
C11 C1 C21 114.05(16) no
S1 C2 S2 125.74(12) no
S1 C2 N3 106.91(14) no
S2 C2 N3 127.35(16) no
S1 C5 N4 115.57(17) no
C1 C11 C12 117.54(18) no
C1 C11 C16 123.42(19) no
C12 C11 C16 119.0(2) no
C11 C12 C13 120.7(2) no
C12 C13 C14 119.9(2) no
C13 C14 C15 119.8(2) no
C14 C15 C16 120.3(3) no
C11 C16 C15 120.2(2) no
C1 C21 C22 118.23(18) no
C1 C21 C26 122.67(17) no
C22 C21 C26 119.10(19) no
C21 C22 C23 120.2(2) no
C22 C23 C24 120.3(2) no
C23 C24 C25 119.8(3) no
C24 C25 C26 120.1(2) no
C21 C26 C25 120.50(19) no
N3 C1 H1 107.00 no
C11 C1 H1 107.00 no
C21 C1 H1 107.00 no
S1 C5 H5 122.00 no
N4 C5 H5 122.00 no
C11 C12 H12 120.00 no
C13 C12 H12 120.00 no
C12 C13 H13 120.00 no
C14 C13 H13 120.00 no
C13 C14 H14 120.00 no
C15 C14 H14 120.00 no
C14 C15 H15 120.00 no
C16 C15 H15 120.00 no
C11 C16 H16 120.00 no
C15 C16 H16 120.00 no
C21 C22 H22 120.00 no
C23 C22 H22 120.00 no
C22 C23 H23 120.00 no
C24 C23 H23 120.00 no
C23 C24 H24 120.00 no
C25 C24 H24 120.00 no
C24 C25 H25 120.00 no
C26 C25 H25 120.00 no
C21 C26 H26 120.00 no
C25 C26 H26 120.00 no

loop_
_geom_bond_atom_site_label_1
_geom_bond_atom_site_label_2
_geom_bond_distance
_geom_bond_publ_flag
S1 C2 1.746(2) no
S1 C5 1.718(3) no
S2 C2 1.655(2) no
N3 N4 1.372(3) no
N3 C1 1.478(3) no
N3 C2 1.356(3) no
N4 C5 1.287(3) no
C1 C11 1.519(3) no
C1 C21 1.523(3) no
C11 C12 1.385(3) no
C11 C16 1.384(3) no
C12 C13 1.382(4) no
C13 C14 1.381(4) no
C14 C15 1.376(4) no
C15 C16 1.389(4) no
C21 C22 1.390(3) no
C21 C26 1.388(3) no
C22 C23 1.391(4) no
C23 C24 1.383(3) no
C24 C25 1.380(4) no
C25 C26 1.393(3) no
C1 H1 0.9500 no
C5 H5 0.9500 no
C12 H12 0.9500 no
C13 H13 0.9500 no
C14 H14 0.9500 no
C15 H15 0.9500 no
C16 H16 0.9500 no
C22 H22 0.9500 no
C23 H23 0.9500 no
C24 H24 0.9500 no
C25 H25 0.9500 no
C26 H26 0.9500 no

loop_
_geom_contact_atom_site_label_1
_geom_contact_atom_site_label_2
_geom_contact_distance
_geom_contact_site_symmetry_2
_geom_contact_publ_flag
S1 N4 2.552(2) . no
S2 C23 3.689(3) 1_455 no
S2 H1 2.7600 . no
S2 H23 2.9200 1_455 no
S2 H25 3.0400 2_556 no
S2 H1 3.0200 3_566 no
S2 H12 3.1900 3_566 no
N3 S1 2.5023(17) . no
N4 C22 3.334(3) . no
N4 S1 2.552(2) . no
N4 C16 3.320(3) . no
N4 C5 3.345(3) 3_667 no
N4 C26 3.413(3) . no
N3 H16 2.5800 . no
N4 H16 2.7200 . no
N4 H5 2.8600 3_667 no
N4 H13 2.6000 4_555 no
C5 N4 3.345(3) 3_667 no
C5 C24 3.542(3) 3_667 no
C12 C26 3.422(3) . no
C16 N4 3.320(3) . no
C22 N4 3.334(3) . no
C23 C23 3.540(3) 3_666 no
C23 S2 3.689(3) 1_655 no
C24 C5 3.542(3) 3_667 no
C26 C12 3.422(3) . no
C26 N4 3.413(3) . no
C11 H26 2.5800 . no
C11 H24 3.1000 1_455 no
C12 H26 3.0500 . no
C15 H24 3.0200 1_455 no
C16 H26 3.0200 . no
C16 H24 3.0000 1_455 no
C21 H5 3.0100 3_667 no
C22 H23 2.9300 3_666 no
C22 H5 2.8900 3_667 no
C23 H14 3.0900 2_556 no
C23 H23 3.0200 3_666 no
C23 H5 2.8100 3_667 no
C24 H5 2.8400 3_667 no
C24 H15 3.0200 4_554 no
C25 H5 2.9500 3_667 no
C26 H5 3.0300 3_667 no
H1 S2 2.7600 . no
H1 H12 2.4200 . no
H1 H22 2.4700 . no
H1 S2 3.0200 3_566 no
H5 N4 2.8600 3_667 no
H5 C21 3.0100 3_667 no
H5 C22 2.8900 3_667 no
H5 C23 2.8100 3_667 no
H5 C24 2.8400 3_667 no
H5 C25 2.9500 3_667 no
H5 C26 3.0300 3_667 no
H12 H1 2.4200 . no
H12 S2 3.1900 3_566 no
H13 N4 2.6000 4_454 no
H14 C23 3.0900 2_546 no
H15 C24 3.0200 4_455 no
H16 N3 2.5800 . no
H16 N4 2.7200 . no
H22 H1 2.4700 . no
H22 H23 2.5700 3_666 no
H23 S2 2.9200 1_655 no
H23 C22 2.9300 3_666 no
H23 C23 3.0200 3_666 no
H23 H22 2.5700 3_666 no
H24 C11 3.1000 1_655 no
H24 C15 3.0200 1_655 no
H24 C16 3.0000 1_655 no
H25 S2 3.0400 2_546 no
H26 C11 2.5800 . no
H26 C12 3.0500 . no
H26 C16 3.0200 . no

loop_
_geom_hbond_atom_site_label_D
_geom_hbond_atom_site_label_H
_geom_hbond_atom_site_label_A
_geom_hbond_site_symmetry_A
_geom_hbond_distance_DH
_geom_hbond_distance_HA
_geom_hbond_distance_DA
_geom_hbond_angle_DHA
_geom_hbond_publ_flag
C1 H1 S2 . 0.95 2.76 3.181(2) 108 yes
C16 H16 N3 . 0.95 2.58 2.897(3) 100 yes
C5 H5 Cg2 3_667 0.95 2.74 3.670(3) 157 yes
C13 H13 N4 4_454 0.95 2.60 3.495(3) 157 yes

loop_
_geom_torsion_atom_site_label_1
_geom_torsion_atom_site_label_2
_geom_torsion_atom_site_label_3
_geom_torsion_atom_site_label_4
_geom_torsion
_geom_torsion_publ_flag
C5 S1 C2 S2 -179.44(16) no
C5 S1 C2 N3 0.18(16) no
C2 S1 C5 N4 -0.3(2) no
C1 N3 N4 C5 179.84(19) no
N4 N3 C1 C11 90.8(2) no
N4 N3 C1 C21 -36.9(2) no
C2 N3 N4 C5 -0.1(3) no
C2 N3 C1 C21 143.07(18) no
N4 N3 C2 S1 -0.1(2) no
N4 N3 C2 S2 179.55(16) no
C1 N3 C2 S1 179.96(14) no
C1 N3 C2 S2 -0.4(3) no
C2 N3 C1 C11 -89.3(2) no
N3 N4 C5 S1 0.3(3) no
N3 C1 C11 C12 158.78(19) no
N3 C1 C11 C16 -23.2(3) no
C11 C1 C21 C22 162.48(18) no
C11 C1 C21 C26 -18.4(3) no
N3 C1 C21 C22 -70.8(2) no
C21 C1 C11 C12 -76.1(2) no
C21 C1 C11 C16 101.9(2) no
N3 C1 C21 C26 108.4(2) no
C1 C11 C12 C13 177.6(2) no
C12 C11 C16 C15 0.1(4) no
C16 C11 C12 C13 -0.6(4) no
C1 C11 C16 C15 -178.0(2) no
C11 C12 C13 C14 0.8(4) no
C12 C13 C14 C15 -0.5(4) no
C13 C14 C15 C16 0.0(4) no
C14 C15 C16 C11 0.3(4) no
C1 C21 C22 C23 179.23(18) no
C26 C21 C22 C23 0.1(3) no
C1 C21 C26 C25 -179.32(18) no
C22 C21 C26 C25 -0.2(3) no
C21 C22 C23 C24 0.1(3) no
C22 C23 C24 C25 -0.1(3) no
C23 C24 C25 C26 0.0(3) no
C24 C25 C26 C21 0.2(3) no
